data_9016166
loop_
_publ_author_name
'Harris, P.'
'Mack, E.'
'Blake, F.'

_publ_section_title
;
 The Atomic Arrangement in the Crystal of Orthorhombic Iodine
 _cod_database_code 1010091
;
_journal_name_full 'Journal of the American Chemical Society'
_journal_page_first 1583
_journal_page_last 1600
_journal_paper_doi 10.1021/ja01393a009
_journal_volume 50
_journal_year 1928
_chemical_formula_sum 'I2'
_space_group_IT_number 64
_symmetry_space_group_name_Hall '-C 2ac 2'
_symmetry_space_group_name_H-M 'C m c e'
_cell_angle_alpha 90
_cell_angle_beta 90
_cell_angle_gamma 90
_cell_length_a 7.255
_cell_length_b 4.795
_cell_length_c 9.78
_cell_formula_units_Z 4
_cell_volume 340.224
_database_code_amcsd 0017025
_exptl_crystal_density_diffrn 4.955
_cod_duplicate_entry 1010091
_cod_depositor_comments
;

2024-05-26
Z value and formula fixed to values more according to usual
chemical conventions.                 miguel
;
_cod_original_formula_sum I
_cod_database_code 9016166
_amcsd_formula_title I2

loop_
_space_group_symop_operation_xyz
x,y,z
1/2+x,1/2+y,z
x,1/2-y,1/2+z
1/2+x,-y,1/2+z
-x,1/2+y,1/2-z
1/2-x,+y,1/2-z
-x,y,z
1/2-x,1/2+y,z
x,-y,-z
1/2+x,1/2-y,-z
x,1/2+y,1/2-z
1/2+x,+y,1/2-z
-x,1/2-y,1/2+z
1/2-x,-y,1/2+z
-x,-y,-z
1/2-x,1/2-y,-z

loop_
_atom_site_label
_atom_site_fract_x
_atom_site_fract_y
_atom_site_fract_z
I1 0.00000 0.15000 0.11700

loop_
_cod_related_entry_id
_cod_related_entry_database
_cod_related_entry_code
1 AMCSD 0017025
